data_7117072
loop_
_publ_author_name
'Koichi Tanaka'
'Tomoharu Iwashita'
'Erika Yoshida'
'Tomomi Ishikawa'
'Shinya Otuka'
'Zofia Urbanczyk-Lipkowska'
'Hiroki Takahashi'

_publ_section_title
;
 Solvent-dependent strong asymmetric amplification in the catalytic
 enantioselective Henry reaction using the
 trans-N,N'-bis-biphenyl-4-ylmethyl-cyclohexane-1,2-diamine-CuCl2 complex
;
_journal_name_full Chem.Commun.
_journal_page_first 7907
_journal_paper_doi 10.1039/C5cc02302E
_journal_volume 51
_journal_year 2015
_chemical_absolute_configuration syn
_chemical_formula_sum 'C36 H42 Cl2 Cu N2 O2'
_chemical_formula_weight 669.15
_chemical_name_systematic
; 
 ? 
;
_space_group_IT_number 4
_symmetry_cell_setting monoclinic
_symmetry_space_group_name_Hall 'P 2yb'
_symmetry_space_group_name_H-M 'P 1 21 1'
_atom_sites_solution_hydrogens geom
_atom_sites_solution_primary direct
_atom_sites_solution_secondary difmap
_audit_creation_method SHELXL-97
_audit_update_record
;
2015-01-05 deposited with the CCDC.
2015-04-02 downloaded from the CCDC.
;
_cell_angle_alpha 90.00
_cell_angle_beta 96.0460(10)
_cell_angle_gamma 90.00
_cell_formula_units_Z 4
_cell_length_a 13.8568(3)
_cell_length_b 15.8847(4)
_cell_length_c 15.2073(4)
_cell_measurement_reflns_used 9894
_cell_measurement_temperature 150(2)
_cell_measurement_theta_max 67.88
_cell_measurement_theta_min 4.04
_cell_volume 3328.68(14)
_computing_cell_refinement 'Bruker SAINT'
_computing_data_collection 'Bruker APEX2'
_computing_data_reduction 'Bruker SAINT'
_computing_molecular_graphics 'Bruker SHELXTL'
_computing_publication_material 'Bruker SHELXTL'
_computing_structure_refinement 'SHELXL-97 (Sheldrick, 2008)'
_computing_structure_solution 'SHELXS-97 (Sheldrick, 2008)'
_diffrn_ambient_temperature 150(2)
_diffrn_measured_fraction_theta_full 0.985
_diffrn_measured_fraction_theta_max 0.985
_diffrn_measurement_device_type 'Bruker APEX-II CCD'
_diffrn_measurement_method '\f and \w scans'
_diffrn_radiation_monochromator graphite
_diffrn_radiation_source 'fine-focus sealed tube'
_diffrn_radiation_type CuK\a
_diffrn_radiation_wavelength 1.54178
_diffrn_reflns_av_R_equivalents 0.0332
_diffrn_reflns_av_sigmaI/netI 0.0363
_diffrn_reflns_limit_h_max 16
_diffrn_reflns_limit_h_min -16
_diffrn_reflns_limit_k_max 18
_diffrn_reflns_limit_k_min -17
_diffrn_reflns_limit_l_max 18
_diffrn_reflns_limit_l_min -17
_diffrn_reflns_number 35306
_diffrn_reflns_theta_full 67.55
_diffrn_reflns_theta_max 67.55
_diffrn_reflns_theta_min 4.04
_exptl_absorpt_coefficient_mu 2.664
_exptl_absorpt_correction_T_max 0.4627
_exptl_absorpt_correction_T_min 0.2045
_exptl_absorpt_correction_type multi-scan
_exptl_absorpt_process_details sadabs
_exptl_crystal_colour blue
_exptl_crystal_density_diffrn 1.335
_exptl_crystal_density_method 'not measured'
_exptl_crystal_description plate
_exptl_crystal_F_000 1404
_exptl_crystal_size_max 0.87
_exptl_crystal_size_mid 0.44
_exptl_crystal_size_min 0.34
_refine_diff_density_max 0.251
_refine_diff_density_min -0.786
_refine_diff_density_rms 0.064
_refine_ls_abs_structure_details 'Flack H D (1983), Acta Cryst. A39, 876-881'
_refine_ls_abs_structure_Flack 0.059(9)
_refine_ls_extinction_method none
_refine_ls_goodness_of_fit_ref 1.053
_refine_ls_hydrogen_treatment mixed
_refine_ls_matrix_type full
_refine_ls_number_parameters 795
_refine_ls_number_reflns 9740
_refine_ls_number_restraints 1
_refine_ls_restrained_S_all 1.053
_refine_ls_R_factor_all 0.0271
_refine_ls_R_factor_gt 0.0270
_refine_ls_shift/su_max 0.002
_refine_ls_shift/su_mean 0.000
_refine_ls_structure_factor_coef Fsqd
_refine_ls_weighting_details 'calc w=1/[\s^2^(Fo^2^)+(0.0388P)^2^+0.8642P] where P=(Fo^2^+2Fc^2^)/3'
_refine_ls_weighting_scheme calc
_refine_ls_wR_factor_gt 0.0696
_refine_ls_wR_factor_ref 0.0697
_reflns_number_gt 9703
_reflns_number_total 9740
_reflns_threshold_expression >2sigma(I)
_cod_data_source_file c5cc02302e2.cif
_cod_data_source_block tana_1_12_b_0m
_cod_depositor_comments
;
The following automatic conversions were performed:

'_symmetry_cell_setting' value 'Monoclinic' changed to 'monoclinic'
according to the built-in table from CIF Core dictionary named
'cif_core.dic' version 2.4.1 from 2010-06-29.

Automatic conversion script
Id: cif_fix_values 3105 2015-03-04 15:46:00Z robertas 
;
_cod_original_sg_symbol_H-M P2(1)
_cod_database_code 7117072

loop_
_symmetry_equiv_pos_as_xyz
'x, y, z'
'-x, y+1/2, -z'

loop_
_atom_site_label
_atom_site_type_symbol
_atom_site_fract_x
_atom_site_fract_y
_atom_site_fract_z
_atom_site_U_iso_or_equiv
_atom_site_adp_type
_atom_site_occupancy
_atom_site_symmetry_multiplicity
_atom_site_calc_flag
_atom_site_refinement_flags
_atom_site_disorder_assembly
_atom_site_disorder_group
Cu1 Cu -0.201858(18) 0.273165(17) -0.000666(17) 0.01509(8) Uani 1 1 d . . .
Cu2 Cu 0.697799(19) 0.072386(17) 1.003697(18) 0.01519(8) Uani 1 1 d . . .
Cl1 Cl -0.33584(3) 0.33180(3) -0.07735(3) 0.01947(11) Uani 1 1 d . . .
Cl2 Cl -0.28623(3) 0.22241(3) 0.10754(3) 0.01917(11) Uani 1 1 d . . .
Cl3 Cl 0.83058(3) 0.01646(3) 1.08145(3) 0.02053(11) Uani 1 1 d . . .
Cl4 Cl 0.78145(3) 0.12360(3) 0.89455(3) 0.01967(11) Uani 1 1 d . . .
O1 O 0.67934(13) 0.02441(16) 0.26391(11) 0.0395(5) Uani 1 1 d . . .
O2 O 0.70783(14) 0.11972(14) 0.37139(11) 0.0380(4) Uani 1 1 d . . .
O3 O 0.78264(15) 0.21275(14) 0.62666(12) 0.0406(5) Uani 1 1 d . . .
O4 O 0.81737(15) 0.31128(15) 0.73032(11) 0.0399(5) Uani 1 1 d . . .
N1 N -0.07186(12) 0.22166(15) 0.05485(12) 0.0160(4) Uani 1 1 d . . .
N2 N -0.11859(12) 0.33450(13) -0.08026(11) 0.0161(4) Uani 1 1 d . . .
N3 N 0.57179(12) 0.12735(13) 0.95109(11) 0.0155(4) Uani 1 1 d . . .
N4 N 0.60955(12) 0.00043(12) 1.07080(11) 0.0152(4) Uani 1 1 d . . .
C1 C 0.00762(14) 0.24529(14) 0.00077(13) 0.0157(4) Uani 1 1 d . . .
H1 H 0.0458 0.2921 0.0316 0.019 Uiso 1 1 calc R . .
C2 C 0.07719(14) 0.17293(15) -0.01331(14) 0.0209(4) Uani 1 1 d . . .
H2C H 0.0403 0.1253 -0.0423 0.025 Uiso 1 1 calc R . .
H2D H 0.1081 0.1532 0.0447 0.025 Uiso 1 1 calc R . .
C3 C 0.15567(17) 0.20100(18) -0.07070(16) 0.0277(5) Uani 1 1 d . . .
H3C H 0.1979 0.2432 -0.0379 0.033 Uiso 1 1 calc R . .
H3D H 0.1964 0.1520 -0.0826 0.033 Uiso 1 1 calc R . .
C4 C 0.11256(15) 0.23893(17) -0.15845(14) 0.0290(5) Uani 1 1 d . . .
H4C H 0.0769 0.1949 -0.1948 0.035 Uiso 1 1 calc R . .
H4D H 0.1654 0.2602 -0.1914 0.035 Uiso 1 1 calc R . .
C5 C 0.04335(15) 0.31124(17) -0.14211(14) 0.0220(5) Uani 1 1 d . . .
H5A H 0.0794 0.3570 -0.1088 0.026 Uiso 1 1 calc R . .
H5B H 0.0139 0.3344 -0.1992 0.026 Uiso 1 1 calc R . .
C6 C -0.03555(13) 0.27707(13) -0.08926(12) 0.0159(4) Uani 1 1 d . . .
H6 H -0.0632 0.2266 -0.1222 0.019 Uiso 1 1 calc R . .
C7 C -0.09682(15) 0.42408(14) -0.05642(13) 0.0192(4) Uani 1 1 d . . .
H7A H -0.1506 0.4597 -0.0835 0.023 Uiso 1 1 calc R . .
H7B H -0.0371 0.4411 -0.0823 0.023 Uiso 1 1 calc R . .
C8 C -0.08298(15) 0.44123(14) 0.04231(14) 0.0177(4) Uani 1 1 d . . .
C9 C 0.00888(15) 0.45943(15) 0.08536(14) 0.0206(4) Uani 1 1 d . . .
H9 H 0.0639 0.4591 0.0530 0.025 Uiso 1 1 calc R . .
C10 C 0.02023(15) 0.47795(15) 0.17522(15) 0.0221(5) Uani 1 1 d . . .
H10 H 0.0833 0.4897 0.2034 0.027 Uiso 1 1 calc R . .
C11 C -0.05861(16) 0.47970(15) 0.22479(14) 0.0213(5) Uani 1 1 d . . .
C12 C -0.15021(15) 0.46171(17) 0.18090(15) 0.0231(5) Uani 1 1 d . . .
H12 H -0.2054 0.4620 0.2131 0.028 Uiso 1 1 calc R . .
C13 C -0.16183(16) 0.44344(16) 0.09097(15) 0.0211(5) Uani 1 1 d . . .
H13 H -0.2249 0.4323 0.0625 0.025 Uiso 1 1 calc R . .
C14 C -0.04727(16) 0.50185(16) 0.32002(14) 0.0236(5) Uani 1 1 d . . .
C15 C -0.11375(17) 0.47443(18) 0.37700(16) 0.0277(5) Uani 1 1 d . . .
H15 H -0.1660 0.4391 0.3548 0.033 Uiso 1 1 calc R . .
C16 C -0.10465(19) 0.4980(2) 0.46552(16) 0.0331(6) Uani 1 1 d . . .
H16 H -0.1510 0.4794 0.5030 0.040 Uiso 1 1 calc R . .
C17 C -0.0283(2) 0.54863(19) 0.49922(16) 0.0360(6) Uani 1 1 d . . .
H17 H -0.0223 0.5649 0.5597 0.043 Uiso 1 1 calc R . .
C18 C 0.0391(2) 0.5754(2) 0.44449(16) 0.0368(6) Uani 1 1 d . . .
H18 H 0.0923 0.6093 0.4677 0.044 Uiso 1 1 calc R . .
C19 C 0.02937(18) 0.55292(18) 0.35550(15) 0.0307(5) Uani 1 1 d . . .
H19 H 0.0755 0.5726 0.3183 0.037 Uiso 1 1 calc R . .
C20 C -0.04967(14) 0.24037(15) 0.15103(13) 0.0194(4) Uani 1 1 d . . .
H20A H -0.1081 0.2275 0.1808 0.023 Uiso 1 1 calc R . .
H20B H -0.0371 0.3015 0.1578 0.023 Uiso 1 1 calc R . .
C21 C 0.03544(15) 0.19353(15) 0.19864(13) 0.0186(5) Uani 1 1 d . . .
C22 C 0.12107(15) 0.23599(17) 0.22796(15) 0.0228(5) Uani 1 1 d . . .
H22 H 0.1279 0.2938 0.2137 0.027 Uiso 1 1 calc R . .
C23 C 0.19693(16) 0.19427(16) 0.27803(15) 0.0239(5) Uani 1 1 d . . .
H23 H 0.2548 0.2241 0.2970 0.029 Uiso 1 1 calc R . .
C24 C 0.18901(16) 0.11038(16) 0.30030(13) 0.0194(4) Uani 1 1 d . . .
C25 C 0.10420(15) 0.06788(17) 0.26856(13) 0.0230(5) Uani 1 1 d . . .
H25 H 0.0980 0.0097 0.2813 0.028 Uiso 1 1 calc R . .
C26 C 0.02915(16) 0.10889(16) 0.21895(14) 0.0234(5) Uani 1 1 d . . .
H26 H -0.0278 0.0784 0.1984 0.028 Uiso 1 1 calc R . .
C27 C 0.26390(15) 0.06708(17) 0.36207(13) 0.0205(5) Uani 1 1 d . . .
C28 C 0.27978(18) -0.01915(17) 0.35579(17) 0.0267(5) Uani 1 1 d . . .
H28 H 0.2490 -0.0497 0.3069 0.032 Uiso 1 1 calc R . .
C29 C 0.34012(18) -0.06096(19) 0.42026(17) 0.0330(6) Uani 1 1 d . . .
H29 H 0.3503 -0.1198 0.4153 0.040 Uiso 1 1 calc R . .
C30 C 0.38589(18) -0.0168(2) 0.49234(17) 0.0320(6) Uani 1 1 d . . .
H30 H 0.4245 -0.0458 0.5381 0.038 Uiso 1 1 calc R . .
C31 C 0.37438(17) 0.0693(2) 0.49640(16) 0.0309(6) Uani 1 1 d . . .
H31 H 0.4077 0.1003 0.5437 0.037 Uiso 1 1 calc R . .
C32 C 0.31432(16) 0.11083(17) 0.43167(15) 0.0245(5) Uani 1 1 d . . .
H32 H 0.3075 0.1702 0.4349 0.029 Uiso 1 1 calc R . .
C33 C 0.50748(13) 0.12177(14) 1.02344(12) 0.0160(4) Uani 1 1 d . . .
H33 H 0.5383 0.1569 1.0733 0.019 Uiso 1 1 calc R . .
C34 C 0.50752(13) 0.03145(13) 1.05692(12) 0.0158(4) Uani 1 1 d . . .
H34 H 0.4709 -0.0042 1.0105 0.019 Uiso 1 1 calc R . .
C35 C 0.61788(15) -0.09205(15) 1.05596(13) 0.0191(4) Uani 1 1 d . . .
H35A H 0.5686 -0.1219 1.0869 0.023 Uiso 1 1 calc R . .
H35B H 0.6828 -0.1116 1.0813 0.023 Uiso 1 1 calc R . .
C36 C 0.60349(15) -0.11324(14) 0.95877(14) 0.0177(4) Uani 1 1 d . . .
C37 C 0.67933(15) -0.10472(15) 0.90584(15) 0.0203(5) Uani 1 1 d . . .
H37 H 0.7416 -0.0875 0.9318 0.024 Uiso 1 1 calc R . .
C38 C 0.66488(15) -0.12117(16) 0.81551(14) 0.0214(5) Uani 1 1 d . . .
H38 H 0.7175 -0.1150 0.7807 0.026 Uiso 1 1 calc R . .
C39 C 0.57432(15) -0.14665(14) 0.77505(14) 0.0193(4) Uani 1 1 d . . .
C40 C 0.49923(15) -0.15586(14) 0.82872(14) 0.0207(4) Uani 1 1 d . . .
H40 H 0.4371 -0.1736 0.8030 0.025 Uiso 1 1 calc R . .
C41 C 0.51336(15) -0.13976(14) 0.91865(14) 0.0201(4) Uani 1 1 d . . .
H41 H 0.4610 -0.1469 0.9535 0.024 Uiso 1 1 calc R . .
C42 C 0.55998(15) -0.16759(16) 0.67829(14) 0.0219(4) Uani 1 1 d . . .
C43 C 0.62164(16) -0.13587(17) 0.62005(15) 0.0256(5) Uani 1 1 d . . .
H43 H 0.6724 -0.0986 0.6413 0.031 Uiso 1 1 calc R . .
C44 C 0.61025(19) -0.1579(2) 0.53086(16) 0.0321(6) Uani 1 1 d . . .
H44 H 0.6548 -0.1375 0.4925 0.039 Uiso 1 1 calc R . .
C45 C 0.53435(19) -0.2093(2) 0.49808(16) 0.0344(6) Uani 1 1 d . . .
H45 H 0.5254 -0.2232 0.4370 0.041 Uiso 1 1 calc R . .
C46 C 0.4720(2) -0.24013(19) 0.55509(16) 0.0349(6) Uani 1 1 d . . .
H46 H 0.4195 -0.2754 0.5330 0.042 Uiso 1 1 calc R . .
C47 C 0.48481(17) -0.22026(18) 0.64444(15) 0.0289(5) Uani 1 1 d . . .
H47 H 0.4417 -0.2429 0.6830 0.035 Uiso 1 1 calc R . .
C48 C 0.45622(15) 0.02651(16) 1.14104(14) 0.0207(5) Uani 1 1 d . . .
H48A H 0.4543 -0.0327 1.1610 0.025 Uiso 1 1 calc R . .
H48B H 0.4929 0.0597 1.1885 0.025 Uiso 1 1 calc R . .
C49 C 0.35310(14) 0.06066(15) 1.12405(14) 0.0244(5) Uani 1 1 d . . .
H49A H 0.3146 0.0241 1.0808 0.029 Uiso 1 1 calc R . .
H49B H 0.3221 0.0599 1.1798 0.029 Uiso 1 1 calc R . .
C50 C 0.35339(15) 0.14995(16) 1.08858(14) 0.0220(5) Uani 1 1 d . . .
H50A H 0.3880 0.1873 1.1335 0.026 Uiso 1 1 calc R . .
H50B H 0.2858 0.1704 1.0767 0.026 Uiso 1 1 calc R . .
C51 C 0.40302(14) 0.15338(15) 1.00342(14) 0.0192(4) Uani 1 1 d . . .
H51A H 0.4031 0.2119 0.9810 0.023 Uiso 1 1 calc R . .
H51B H 0.3675 0.1176 0.9575 0.023 Uiso 1 1 calc R . .
C52 C 0.53577(14) 0.08949(15) 0.86427(13) 0.0180(4) Uani 1 1 d . . .
H52A H 0.5109 0.0324 0.8752 0.022 Uiso 1 1 calc R . .
H52B H 0.5917 0.0828 0.8294 0.022 Uiso 1 1 calc R . .
C53 C 0.45681(15) 0.13750(15) 0.80820(13) 0.0180(4) Uani 1 1 d . . .
C54 C 0.37391(15) 0.09616(16) 0.77165(15) 0.0230(5) Uani 1 1 d . . .
H54 H 0.3658 0.0381 0.7838 0.028 Uiso 1 1 calc R . .
C55 C 0.30278(16) 0.13810(16) 0.71771(15) 0.0221(5) Uani 1 1 d . . .
H55 H 0.2469 0.1082 0.6934 0.027 Uiso 1 1 calc R . .
C56 C 0.31160(15) 0.22328(16) 0.69845(13) 0.0184(4) Uani 1 1 d . . .
C57 C 0.39514(15) 0.26515(16) 0.73613(14) 0.0227(5) Uani 1 1 d . . .
H57 H 0.4029 0.3235 0.7249 0.027 Uiso 1 1 calc R . .
C58 C 0.46687(16) 0.22252(17) 0.78972(14) 0.0230(5) Uani 1 1 d . . .
H58 H 0.5233 0.2519 0.8139 0.028 Uiso 1 1 calc R . .
C59 C 0.23881(15) 0.26856(17) 0.63767(14) 0.0211(5) Uani 1 1 d . . .
C60 C 0.18881(16) 0.22632(18) 0.56579(14) 0.0247(5) Uani 1 1 d . . .
H60 H 0.1959 0.1672 0.5599 0.030 Uiso 1 1 calc R . .
C61 C 0.12839(17) 0.2713(2) 0.50256(16) 0.0299(5) Uani 1 1 d . . .
H61 H 0.0965 0.2427 0.4529 0.036 Uiso 1 1 calc R . .
C62 C 0.11486(19) 0.3562(2) 0.51170(17) 0.0341(6) Uani 1 1 d . . .
H62 H 0.0745 0.3863 0.4681 0.041 Uiso 1 1 calc R . .
C63 C 0.16012(19) 0.39785(19) 0.58448(18) 0.0339(6) Uani 1 1 d . . .
H63 H 0.1495 0.4564 0.5916 0.041 Uiso 1 1 calc R . .
C64 C 0.22120(18) 0.35451(18) 0.64739(17) 0.0279(5) Uani 1 1 d . . .
H64 H 0.2513 0.3837 0.6975 0.034 Uiso 1 1 calc R . .
C65 C 0.65792(18) 0.05725(19) 0.33044(16) 0.0309(6) Uani 1 1 d . . .
C66 C 0.7940(2) 0.1480(2) 0.3325(2) 0.0462(8) Uani 1 1 d . . .
H66A H 0.7823 0.1462 0.2672 0.055 Uiso 1 1 calc R . .
H66B H 0.8496 0.1107 0.3515 0.055 Uiso 1 1 calc R . .
C67 C 0.8157(3) 0.2344(3) 0.3622(3) 0.0729(12) Uani 1 1 d . . .
H67A H 0.7697 0.2732 0.3299 0.109 Uiso 1 1 calc R . .
H67B H 0.8819 0.2491 0.3508 0.109 Uiso 1 1 calc R . .
H67C H 0.8099 0.2387 0.4257 0.109 Uiso 1 1 calc R . .
C68 C 0.5722(2) 0.0329(2) 0.37676(18) 0.0424(7) Uani 1 1 d . . .
H68A H 0.5276 0.0807 0.3769 0.064 Uiso 1 1 calc R . .
H68B H 0.5941 0.0167 0.4378 0.064 Uiso 1 1 calc R . .
H68C H 0.5388 -0.0147 0.3459 0.064 Uiso 1 1 calc R . .
C69 C 0.6677(3) 0.1034(3) 0.6367(3) 0.0694(12) Uani 1 1 d . . .
H69A H 0.6608 0.1025 0.5719 0.104 Uiso 1 1 calc R . .
H69B H 0.6056 0.0887 0.6581 0.104 Uiso 1 1 calc R . .
H69C H 0.7172 0.0626 0.6594 0.104 Uiso 1 1 calc R . .
C70 C 0.6973(2) 0.1890(2) 0.66824(18) 0.0433(7) Uani 1 1 d . . .
H70A H 0.6441 0.2296 0.6523 0.052 Uiso 1 1 calc R . .
H70B H 0.7121 0.1890 0.7334 0.052 Uiso 1 1 calc R . .
C71 C 0.83648(19) 0.2753(2) 0.66477(16) 0.0321(6) Uani 1 1 d . . .
C72 C 0.9217(2) 0.2960(2) 0.6157(2) 0.0504(8) Uani 1 1 d . . .
H72A H 0.9416 0.3543 0.6280 0.076 Uiso 1 1 calc R . .
H72B H 0.9036 0.2889 0.5521 0.076 Uiso 1 1 calc R . .
H72C H 0.9757 0.2581 0.6350 0.076 Uiso 1 1 calc R . .
H1N H -0.0816(17) 0.176(2) 0.0475(16) 0.012(7) Uiso 1 1 d . . .
H3N H 0.5869(16) 0.1812(19) 0.9431(15) 0.012(6) Uiso 1 1 d . . .
H2N H -0.1551(17) 0.3371(18) -0.1302(17) 0.021(6) Uiso 1 1 d . . .
H4N H 0.6308(15) 0.0105(15) 1.1246(15) 0.007(5) Uiso 1 1 d . . .

loop_
_atom_site_aniso_label
_atom_site_aniso_U_11
_atom_site_aniso_U_22
_atom_site_aniso_U_33
_atom_site_aniso_U_23
_atom_site_aniso_U_13
_atom_site_aniso_U_12
Cu1 0.01045(13) 0.01838(17) 0.01652(14) 0.00254(12) 0.00176(10) 0.00057(11)
Cu2 0.01090(13) 0.01737(17) 0.01738(14) 0.00202(12) 0.00194(11) 0.00068(11)
Cl1 0.0129(2) 0.0220(3) 0.0231(2) 0.0026(2) 0.00004(17) 0.00324(19)
Cl2 0.0141(2) 0.0254(3) 0.0185(2) 0.0019(2) 0.00381(16) -0.00165(19)
Cl3 0.0142(2) 0.0231(3) 0.0236(2) 0.0004(2) -0.00123(18) 0.00434(19)
Cl4 0.0162(2) 0.0234(3) 0.0204(2) 0.0016(2) 0.00599(17) -0.0019(2)
O1 0.0385(9) 0.0577(14) 0.0218(8) -0.0044(9) 0.0007(7) 0.0103(9)
O2 0.0477(10) 0.0383(11) 0.0289(8) -0.0019(8) 0.0091(7) -0.0031(9)
O3 0.0498(10) 0.0386(12) 0.0343(9) -0.0041(9) 0.0085(8) -0.0072(9)
O4 0.0475(11) 0.0482(13) 0.0234(8) -0.0039(9) 0.0002(8) 0.0081(9)
N1 0.0139(8) 0.0169(11) 0.0173(9) 0.0013(8) 0.0023(6) -0.0020(8)
N2 0.0142(7) 0.0197(9) 0.0141(8) -0.0009(7) -0.0002(6) 0.0017(7)
N3 0.0135(8) 0.0154(10) 0.0177(8) 0.0003(7) 0.0024(6) -0.0005(7)
N4 0.0134(7) 0.0183(9) 0.0136(8) 0.0008(7) 0.0006(6) 0.0008(7)
C1 0.0120(8) 0.0194(11) 0.0158(8) -0.0011(8) 0.0022(7) -0.0012(7)
C2 0.0177(9) 0.0190(11) 0.0259(10) 0.0008(9) 0.0014(8) 0.0049(9)
C3 0.0198(10) 0.0352(14) 0.0289(11) 0.0009(10) 0.0058(8) 0.0063(10)
C4 0.0206(10) 0.0417(14) 0.0264(10) 0.0028(10) 0.0104(8) 0.0051(10)
C5 0.0193(10) 0.0288(13) 0.0187(10) 0.0043(9) 0.0058(8) -0.0003(9)
C6 0.0122(8) 0.0182(10) 0.0173(8) -0.0013(8) 0.0021(7) 0.0005(8)
C7 0.0225(10) 0.0146(11) 0.0207(9) 0.0037(8) 0.0043(8) 0.0018(8)
C8 0.0212(9) 0.0107(10) 0.0219(10) 0.0025(8) 0.0057(8) 0.0019(8)
C9 0.0193(9) 0.0177(11) 0.0257(10) -0.0002(9) 0.0063(8) -0.0009(8)
C10 0.0208(10) 0.0195(11) 0.0258(10) 0.0002(9) 0.0015(8) -0.0023(8)
C11 0.0237(10) 0.0168(11) 0.0232(10) -0.0010(9) 0.0010(8) 0.0016(8)
C12 0.0205(10) 0.0245(13) 0.0253(10) -0.0021(10) 0.0075(8) 0.0030(9)
C13 0.0180(9) 0.0203(12) 0.0248(11) -0.0021(9) 0.0006(8) 0.0016(8)
C14 0.0274(10) 0.0200(12) 0.0236(10) 0.0002(10) 0.0032(8) 0.0049(9)
C15 0.0287(11) 0.0277(13) 0.0267(11) 0.0016(10) 0.0020(9) 0.0057(10)
C16 0.0397(13) 0.0362(16) 0.0246(11) 0.0031(12) 0.0086(10) 0.0122(12)
C17 0.0543(16) 0.0317(15) 0.0210(10) -0.0036(11) -0.0012(11) 0.0116(13)
C18 0.0497(15) 0.0308(15) 0.0282(12) -0.0051(11) -0.0050(10) 0.0002(13)
C19 0.0377(12) 0.0292(14) 0.0246(11) -0.0011(10) 0.0006(9) -0.0045(11)
C20 0.0179(9) 0.0271(12) 0.0134(9) 0.0011(8) 0.0017(7) 0.0012(8)
C21 0.0156(9) 0.0231(12) 0.0167(9) 0.0014(9) -0.0001(7) -0.0010(8)
C22 0.0218(10) 0.0188(11) 0.0271(10) 0.0051(9) -0.0002(9) -0.0013(9)
C23 0.0168(10) 0.0242(13) 0.0291(11) 0.0024(10) -0.0049(8) -0.0034(9)
C24 0.0211(10) 0.0210(12) 0.0167(9) 0.0007(9) 0.0044(8) 0.0010(9)
C25 0.0261(10) 0.0207(12) 0.0210(9) 0.0027(9) -0.0028(8) -0.0038(9)
C26 0.0209(10) 0.0259(13) 0.0224(10) 0.0026(9) -0.0029(8) -0.0046(9)
C27 0.0180(9) 0.0264(13) 0.0173(9) 0.0027(10) 0.0022(8) 0.0012(9)
C28 0.0287(12) 0.0239(13) 0.0267(11) 0.0008(10) -0.0005(9) 0.0012(10)
C29 0.0341(12) 0.0274(14) 0.0365(13) 0.0047(12) -0.0007(11) 0.0084(11)
C30 0.0261(11) 0.0403(16) 0.0286(12) 0.0099(12) -0.0019(9) 0.0102(11)
C31 0.0240(11) 0.0414(16) 0.0259(11) -0.0011(12) -0.0039(9) 0.0027(12)
C32 0.0214(10) 0.0269(13) 0.0249(11) 0.0004(10) 0.0005(8) 0.0050(10)
C33 0.0132(8) 0.0181(11) 0.0168(9) -0.0029(8) 0.0022(7) -0.0008(8)
C34 0.0133(8) 0.0186(10) 0.0156(8) -0.0021(8) 0.0023(7) -0.0006(8)
C35 0.0218(10) 0.0162(11) 0.0196(10) 0.0029(8) 0.0041(8) 0.0020(8)
C36 0.0216(10) 0.0104(10) 0.0211(10) 0.0004(8) 0.0028(8) 0.0013(8)
C37 0.0160(9) 0.0189(11) 0.0267(11) -0.0025(9) 0.0066(8) 0.0007(8)
C38 0.0193(9) 0.0209(12) 0.0252(10) -0.0020(9) 0.0072(8) -0.0011(9)
C39 0.0225(10) 0.0140(11) 0.0221(10) 0.0005(8) 0.0059(8) 0.0015(8)
C40 0.0207(9) 0.0177(11) 0.0238(10) -0.0013(9) 0.0030(8) -0.0021(8)
C41 0.0196(9) 0.0172(11) 0.0250(10) 0.0008(8) 0.0098(8) -0.0009(8)
C42 0.0266(10) 0.0197(11) 0.0197(9) -0.0005(9) 0.0034(8) 0.0056(9)
C43 0.0265(10) 0.0273(13) 0.0238(11) 0.0025(10) 0.0064(9) 0.0047(10)
C44 0.0369(13) 0.0372(16) 0.0236(11) 0.0056(11) 0.0090(10) 0.0141(12)
C45 0.0443(14) 0.0367(16) 0.0218(10) -0.0002(11) 0.0020(10) 0.0151(13)
C46 0.0435(13) 0.0329(15) 0.0265(12) -0.0047(11) -0.0036(10) -0.0011(12)
C47 0.0333(11) 0.0268(13) 0.0272(11) -0.0026(10) 0.0058(9) -0.0022(10)
C48 0.0195(10) 0.0239(12) 0.0201(10) -0.0007(9) 0.0079(8) 0.0000(9)
C49 0.0169(9) 0.0330(13) 0.0247(9) -0.0021(9) 0.0097(8) -0.0026(9)
C50 0.0149(9) 0.0265(13) 0.0254(10) -0.0071(9) 0.0056(8) 0.0023(8)
C51 0.0146(9) 0.0209(11) 0.0224(9) -0.0016(9) 0.0033(7) 0.0009(8)
C52 0.0159(9) 0.0217(11) 0.0166(9) -0.0005(8) 0.0026(7) 0.0021(8)
C53 0.0191(9) 0.0213(11) 0.0143(9) 0.0016(9) 0.0050(7) -0.0002(8)
C54 0.0216(10) 0.0196(12) 0.0269(10) 0.0027(9) -0.0015(8) -0.0034(9)
C55 0.0198(10) 0.0209(12) 0.0252(11) 0.0010(9) -0.0001(8) -0.0043(9)
C56 0.0174(9) 0.0233(12) 0.0145(9) -0.0014(9) 0.0014(7) 0.0027(9)
C57 0.0252(10) 0.0199(12) 0.0229(10) 0.0024(9) 0.0015(8) -0.0028(9)
C58 0.0214(10) 0.0256(13) 0.0207(10) 0.0005(10) -0.0034(8) -0.0037(9)
C59 0.0197(9) 0.0249(12) 0.0193(10) 0.0026(10) 0.0054(8) 0.0006(9)
C60 0.0228(10) 0.0263(13) 0.0245(11) -0.0023(10) 0.0005(9) 0.0021(10)
C61 0.0250(11) 0.0388(15) 0.0248(11) 0.0025(12) -0.0032(9) 0.0055(12)
C62 0.0271(12) 0.0406(17) 0.0331(13) 0.0104(12) -0.0038(10) 0.0074(12)
C63 0.0337(13) 0.0268(14) 0.0407(14) 0.0065(12) 0.0014(11) 0.0074(11)
C64 0.0268(11) 0.0275(14) 0.0288(12) 0.0025(10) 0.0000(10) 0.0042(10)
C65 0.0344(12) 0.0336(15) 0.0244(11) 0.0062(11) 0.0013(9) 0.0080(11)
C66 0.0408(15) 0.059(2) 0.0375(14) 0.0123(15) -0.0006(11) -0.0078(15)
C67 0.083(3) 0.075(3) 0.059(2) -0.001(2) 0.0018(19) -0.038(2)
C68 0.0503(15) 0.0458(18) 0.0333(13) -0.0032(13) 0.0153(11) -0.0024(14)
C69 0.082(3) 0.065(3) 0.059(2) 0.003(2) -0.0063(18) -0.030(2)
C70 0.0431(15) 0.056(2) 0.0302(13) 0.0128(14) 0.0021(11) -0.0013(14)
C71 0.0414(13) 0.0309(14) 0.0230(11) 0.0008(11) -0.0015(9) 0.0091(12)
C72 0.0581(17) 0.051(2) 0.0443(15) -0.0088(15) 0.0147(13) -0.0144(16)

loop_
_atom_type_symbol
_atom_type_description
_atom_type_scat_dispersion_real
_atom_type_scat_dispersion_imag
_atom_type_scat_source
C C 0.0181 0.0091 'International Tables Vol C Tables 4.2.6.8 and 6.1.1.4'
H H 0.0000 0.0000 'International Tables Vol C Tables 4.2.6.8 and 6.1.1.4'
N N 0.0311 0.0180 'International Tables Vol C Tables 4.2.6.8 and 6.1.1.4'
O O 0.0492 0.0322 'International Tables Vol C Tables 4.2.6.8 and 6.1.1.4'
Cl Cl 0.3639 0.7018 'International Tables Vol C Tables 4.2.6.8 and 6.1.1.4'
Cu Cu -1.9646 0.5888 'International Tables Vol C Tables 4.2.6.8 and 6.1.1.4'

loop_
_geom_angle_atom_site_label_1
_geom_angle_atom_site_label_2
_geom_angle_atom_site_label_3
_geom_angle
_geom_angle_site_symmetry_1
_geom_angle_site_symmetry_3
N2 Cu1 N1 84.68(7) . .
N2 Cu1 Cl2 169.44(6) . .
N1 Cu1 Cl2 93.24(5) . .
N2 Cu1 Cl1 88.98(5) . .
N1 Cu1 Cl1 172.93(5) . .
Cl2 Cu1 Cl1 93.558(19) . .
N4 Cu2 N3 84.37(7) . .
N4 Cu2 Cl3 90.92(5) . .
N3 Cu2 Cl3 171.63(5) . .
N4 Cu2 Cl4 161.97(6) . .
N3 Cu2 Cl4 92.39(5) . .
Cl3 Cu2 Cl4 94.19(2) . .
C65 O2 C66 116.7(2) . .
C71 O3 C70 116.6(2) . .
C1 N1 C20 113.75(16) . .
C1 N1 Cu1 109.66(13) . .
C20 N1 Cu1 113.61(14) . .
C1 N1 H1N 107(2) . .
C20 N1 H1N 111(2) . .
Cu1 N1 H1N 100.8(19) . .
C6 N2 C7 117.99(16) . .
C6 N2 Cu1 104.90(13) . .
C7 N2 Cu1 115.49(13) . .
C6 N2 H2N 109.5(17) . .
C7 N2 H2N 104.6(19) . .
Cu1 N2 H2N 103.4(17) . .
C52 N3 C33 117.41(16) . .
C52 N3 Cu2 111.61(13) . .
C33 N3 Cu2 103.82(12) . .
C52 N3 H3N 109.2(15) . .
C33 N3 H3N 108.9(15) . .
Cu2 N3 H3N 105.1(15) . .
C34 N4 C35 113.02(16) . .
C34 N4 Cu2 110.85(13) . .
C35 N4 Cu2 114.75(13) . .
C34 N4 H4N 107.4(14) . .
C35 N4 H4N 107.7(16) . .
Cu2 N4 H4N 102.2(15) . .
N1 C1 C6 109.68(15) . .
N1 C1 C2 113.65(18) . .
C6 C1 C2 108.49(17) . .
N1 C1 H1 108.3 . .
C6 C1 H1 108.3 . .
C2 C1 H1 108.3 . .
C1 C2 C3 110.92(19) . .
C1 C2 H2C 109.5 . .
C3 C2 H2C 109.5 . .
C1 C2 H2D 109.5 . .
C3 C2 H2D 109.5 . .
H2C C2 H2D 108.0 . .
C4 C3 C2 112.16(18) . .
C4 C3 H3C 109.2 . .
C2 C3 H3C 109.2 . .
C4 C3 H3D 109.2 . .
C2 C3 H3D 109.2 . .
H3C C3 H3D 107.9 . .
C3 C4 C5 110.34(19) . .
C3 C4 H4C 109.6 . .
C5 C4 H4C 109.6 . .
C3 C4 H4D 109.6 . .
C5 C4 H4D 109.6 . .
H4C C4 H4D 108.1 . .
C6 C5 C4 108.3(2) . .
C6 C5 H5A 110.0 . .
C4 C5 H5A 110.0 . .
C6 C5 H5B 110.0 . .
C4 C5 H5B 110.0 . .
H5A C5 H5B 108.4 . .
N2 C6 C1 110.84(15) . .
N2 C6 C5 115.82(18) . .
C1 C6 C5 110.92(15) . .
N2 C6 H6 106.2 . .
C1 C6 H6 106.2 . .
C5 C6 H6 106.2 . .
N2 C7 C8 114.39(18) . .
N2 C7 H7A 108.7 . .
C8 C7 H7A 108.7 . .
N2 C7 H7B 108.7 . .
C8 C7 H7B 108.7 . .
H7A C7 H7B 107.6 . .
C13 C8 C9 118.4(2) . .
C13 C8 C7 120.60(19) . .
C9 C8 C7 120.92(19) . .
C10 C9 C8 120.4(2) . .
C10 C9 H9 119.8 . .
C8 C9 H9 119.8 . .
C9 C10 C11 121.52(19) . .
C9 C10 H10 119.2 . .
C11 C10 H10 119.2 . .
C10 C11 C12 117.5(2) . .
C10 C11 C14 121.7(2) . .
C12 C11 C14 120.8(2) . .
C13 C12 C11 121.1(2) . .
C13 C12 H12 119.4 . .
C11 C12 H12 119.4 . .
C8 C13 C12 121.0(2) . .
C8 C13 H13 119.5 . .
C12 C13 H13 119.5 . .
C19 C14 C15 117.7(2) . .
C19 C14 C11 120.8(2) . .
C15 C14 C11 121.5(2) . .
C16 C15 C14 121.2(2) . .
C16 C15 H15 119.4 . .
C14 C15 H15 119.4 . .
C17 C16 C15 120.2(2) . .
C17 C16 H16 119.9 . .
C15 C16 H16 119.9 . .
C18 C17 C16 119.7(2) . .
C18 C17 H17 120.2 . .
C16 C17 H17 120.2 . .
C17 C18 C19 120.2(3) . .
C17 C18 H18 119.9 . .
C19 C18 H18 119.9 . .
C18 C19 C14 121.1(2) . .
C18 C19 H19 119.5 . .
C14 C19 H19 119.5 . .
N1 C20 C21 116.16(18) . .
N1 C20 H20A 108.2 . .
C21 C20 H20A 108.2 . .
N1 C20 H20B 108.2 . .
C21 C20 H20B 108.2 . .
H20A C20 H20B 107.4 . .
C26 C21 C22 118.0(2) . .
C26 C21 C20 121.4(2) . .
C22 C21 C20 120.6(2) . .
C21 C22 C23 120.6(2) . .
C21 C22 H22 119.7 . .
C23 C22 H22 119.7 . .
C24 C23 C22 121.1(2) . .
C24 C23 H23 119.5 . .
C22 C23 H23 119.5 . .
C23 C24 C25 117.8(2) . .
C23 C24 C27 122.1(2) . .
C25 C24 C27 119.9(2) . .
C26 C25 C24 121.2(2) . .
C26 C25 H25 119.4 . .
C24 C25 H25 119.4 . .
C25 C26 C21 121.2(2) . .
C25 C26 H26 119.4 . .
C21 C26 H26 119.4 . .
C32 C27 C28 118.2(2) . .
C32 C27 C24 120.6(2) . .
C28 C27 C24 121.0(2) . .
C29 C28 C27 120.7(2) . .
C29 C28 H28 119.7 . .
C27 C28 H28 119.7 . .
C28 C29 C30 120.3(3) . .
C28 C29 H29 119.9 . .
C30 C29 H29 119.9 . .
C31 C30 C29 119.2(2) . .
C31 C30 H30 120.4 . .
C29 C30 H30 120.4 . .
C30 C31 C32 120.2(3) . .
C30 C31 H31 119.9 . .
C32 C31 H31 119.9 . .
C31 C32 C27 121.2(3) . .
C31 C32 H32 119.4 . .
C27 C32 H32 119.4 . .
N3 C33 C34 108.90(16) . .
N3 C33 C51 117.38(15) . .
C34 C33 C51 110.03(16) . .
N3 C33 H33 106.7 . .
C34 C33 H33 106.7 . .
C51 C33 H33 106.7 . .
N4 C34 C33 109.01(16) . .
N4 C34 C48 112.46(15) . .
C33 C34 C48 110.13(17) . .
N4 C34 H34 108.4 . .
C33 C34 H34 108.4 . .
C48 C34 H34 108.4 . .
N4 C35 C36 111.30(18) . .
N4 C35 H35A 109.4 . .
C36 C35 H35A 109.4 . .
N4 C35 H35B 109.4 . .
C36 C35 H35B 109.4 . .
H35A C35 H35B 108.0 . .
C37 C36 C41 118.06(19) . .
C37 C36 C35 120.90(19) . .
C41 C36 C35 121.02(19) . .
C38 C37 C36 120.8(2) . .
C38 C37 H37 119.6 . .
C36 C37 H37 119.6 . .
C37 C38 C39 121.2(2) . .
C37 C38 H38 119.4 . .
C39 C38 H38 119.4 . .
C40 C39 C38 117.56(19) . .
C40 C39 C42 121.32(19) . .
C38 C39 C42 121.04(19) . .
C41 C40 C39 121.43(19) . .
C41 C40 H40 119.3 . .
C39 C40 H40 119.3 . .
C40 C41 C36 120.94(19) . .
C40 C41 H41 119.5 . .
C36 C41 H41 119.5 . .
C43 C42 C47 118.0(2) . .
C43 C42 C39 121.2(2) . .
C47 C42 C39 120.8(2) . .
C42 C43 C44 121.0(2) . .
C42 C43 H43 119.5 . .
C44 C43 H43 119.5 . .
C45 C44 C43 120.2(2) . .
C45 C44 H44 119.9 . .
C43 C44 H44 119.9 . .
C46 C45 C44 119.1(2) . .
C46 C45 H45 120.4 . .
C44 C45 H45 120.4 . .
C45 C46 C47 120.8(3) . .
C45 C46 H46 119.6 . .
C47 C46 H46 119.6 . .
C46 C47 C42 120.8(2) . .
C46 C47 H47 119.6 . .
C42 C47 H47 119.6 . .
C49 C48 C34 110.48(17) . .
C49 C48 H48A 109.6 . .
C34 C48 H48A 109.6 . .
C49 C48 H48B 109.6 . .
C34 C48 H48B 109.6 . .
H48A C48 H48B 108.1 . .
C50 C49 C48 110.80(18) . .
C50 C49 H49A 109.5 . .
C48 C49 H49A 109.5 . .
C50 C49 H49B 109.5 . .
C48 C49 H49B 109.5 . .
H49A C49 H49B 108.1 . .
C49 C50 C51 110.64(19) . .
C49 C50 H50A 109.5 . .
C51 C50 H50A 109.5 . .
C49 C50 H50B 109.5 . .
C51 C50 H50B 109.5 . .
H50A C50 H50B 108.1 . .
C50 C51 C33 108.64(17) . .
C50 C51 H51A 110.0 . .
C33 C51 H51A 110.0 . .
C50 C51 H51B 110.0 . .
C33 C51 H51B 110.0 . .
H51A C51 H51B 108.3 . .
N3 C52 C53 116.70(18) . .
N3 C52 H52A 108.1 . .
C53 C52 H52A 108.1 . .
N3 C52 H52B 108.1 . .
C53 C52 H52B 108.1 . .
H52A C52 H52B 107.3 . .
C54 C53 C58 118.4(2) . .
C54 C53 C52 120.3(2) . .
C58 C53 C52 121.3(2) . .
C55 C54 C53 121.1(2) . .
C55 C54 H54 119.4 . .
C53 C54 H54 119.4 . .
C54 C55 C56 121.3(2) . .
C54 C55 H55 119.4 . .
C56 C55 H55 119.4 . .
C55 C56 C57 117.5(2) . .
C55 C56 C59 122.3(2) . .
C57 C56 C59 120.2(2) . .
C58 C57 C56 121.0(2) . .
C58 C57 H57 119.5 . .
C56 C57 H57 119.5 . .
C53 C58 C57 120.7(2) . .
C53 C58 H58 119.7 . .
C57 C58 H58 119.7 . .
C64 C59 C60 118.2(2) . .
C64 C59 C56 121.6(2) . .
C60 C59 C56 120.2(2) . .
C59 C60 C61 120.1(3) . .
C59 C60 H60 120.0 . .
C61 C60 H60 120.0 . .
C62 C61 C60 120.7(3) . .
C62 C61 H61 119.7 . .
C60 C61 H61 119.7 . .
C61 C62 C63 119.8(2) . .
C61 C62 H62 120.1 . .
C63 C62 H62 120.1 . .
C62 C63 C64 120.4(3) . .
C62 C63 H63 119.8 . .
C64 C63 H63 119.8 . .
C63 C64 C59 120.7(2) . .
C63 C64 H64 119.6 . .
C59 C64 H64 119.6 . .
O1 C65 O2 123.8(3) . .
O1 C65 C68 124.3(3) . .
O2 C65 C68 111.9(2) . .
O2 C66 C67 108.3(3) . .
O2 C66 H66A 110.0 . .
C67 C66 H66A 110.0 . .
O2 C66 H66B 110.0 . .
C67 C66 H66B 110.0 . .
H66A C66 H66B 108.4 . .
C66 C67 H67A 109.5 . .
C66 C67 H67B 109.5 . .
H67A C67 H67B 109.5 . .
C66 C67 H67C 109.5 . .
H67A C67 H67C 109.5 . .
H67B C67 H67C 109.5 . .
C65 C68 H68A 109.5 . .
C65 C68 H68B 109.5 . .
H68A C68 H68B 109.5 . .
C65 C68 H68C 109.5 . .
H68A C68 H68C 109.5 . .
H68B C68 H68C 109.5 . .
C70 C69 H69A 109.5 . .
C70 C69 H69B 109.5 . .
H69A C69 H69B 109.5 . .
C70 C69 H69C 109.5 . .
H69A C69 H69C 109.5 . .
H69B C69 H69C 109.5 . .
O3 C70 C69 107.9(3) . .
O3 C70 H70A 110.1 . .
C69 C70 H70A 110.1 . .
O3 C70 H70B 110.1 . .
C69 C70 H70B 110.1 . .
H70A C70 H70B 108.4 . .
O4 C71 O3 123.4(3) . .
O4 C71 C72 124.3(3) . .
O3 C71 C72 112.3(2) . .
C71 C72 H72A 109.5 . .
C71 C72 H72B 109.5 . .
H72A C72 H72B 109.5 . .
C71 C72 H72C 109.5 . .
H72A C72 H72C 109.5 . .
H72B C72 H72C 109.5 . .

loop_
_geom_bond_atom_site_label_1
_geom_bond_atom_site_label_2
_geom_bond_distance
_geom_bond_site_symmetry_2
Cu1 N2 2.0099(18) .
Cu1 N1 2.0753(18) .
Cu1 Cl2 2.2649(5) .
Cu1 Cl1 2.2844(5) .
Cu2 N4 2.0263(18) .
Cu2 N3 2.0388(17) .
Cu2 Cl3 2.2615(5) .
Cu2 Cl4 2.2729(5) .
O1 C65 1.203(3) .
O2 C65 1.327(4) .
O2 C66 1.458(4) .
O3 C71 1.338(4) .
O3 C70 1.448(3) .
O4 C71 1.202(3) .
N1 C1 1.490(3) .
N1 C20 1.492(3) .
N1 H1N 0.74(3) .
N2 C6 1.486(3) .
N2 C7 1.491(3) .
N2 H2N 0.87(3) .
N3 C52 1.488(3) .
N3 C33 1.490(3) .
N3 H3N 0.89(3) .
N4 C34 1.491(2) .
N4 C35 1.493(3) .
N4 H4N 0.86(2) .
C1 C6 1.521(3) .
C1 C2 1.530(3) .
C1 H1 1.0000 .
C2 C3 1.531(3) .
C2 H2C 0.9900 .
C2 H2D 0.9900 .
C3 C4 1.527(3) .
C3 H3C 0.9900 .
C3 H3D 0.9900 .
C4 C5 1.533(3) .
C4 H4C 0.9900 .
C4 H4D 0.9900 .
C5 C6 1.523(3) .
C5 H5A 0.9900 .
C5 H5B 0.9900 .
C6 H6 1.0000 .
C7 C8 1.518(3) .
C7 H7A 0.9900 .
C7 H7B 0.9900 .
C8 C13 1.383(3) .
C8 C9 1.399(3) .
C9 C10 1.390(3) .
C9 H9 0.9500 .
C10 C11 1.391(3) .
C10 H10 0.9500 .
C11 C12 1.400(3) .
C11 C14 1.483(3) .
C12 C13 1.391(3) .
C12 H12 0.9500 .
C13 H13 0.9500 .
C14 C19 1.399(3) .
C14 C15 1.399(4) .
C15 C16 1.390(4) .
C15 H15 0.9500 .
C16 C17 1.383(4) .
C16 H16 0.9500 .
C17 C18 1.383(4) .
C17 H17 0.9500 .
C18 C19 1.392(3) .
C18 H18 0.9500 .
C19 H19 0.9500 .
C20 C21 1.513(3) .
C20 H20A 0.9900 .
C20 H20B 0.9900 .
C21 C26 1.384(4) .
C21 C22 1.397(3) .
C22 C23 1.398(3) .
C22 H22 0.9500 .
C23 C24 1.382(4) .
C23 H23 0.9500 .
C24 C25 1.397(3) .
C24 C27 1.492(3) .
C25 C26 1.382(3) .
C25 H25 0.9500 .
C26 H26 0.9500 .
C27 C32 1.391(3) .
C27 C28 1.392(4) .
C28 C29 1.389(4) .
C28 H28 0.9500 .
C29 C30 1.396(4) .
C29 H29 0.9500 .
C30 C31 1.380(5) .
C30 H30 0.9500 .
C31 C32 1.387(4) .
C31 H31 0.9500 .
C32 H32 0.9500 .
C33 C34 1.522(3) .
C33 C51 1.532(3) .
C33 H33 1.0000 .
C34 C48 1.529(3) .
C34 H34 1.0000 .
C35 C36 1.509(3) .
C35 H35A 0.9900 .
C35 H35B 0.9900 .
C36 C37 1.396(3) .
C36 C41 1.396(3) .
C37 C38 1.392(3) .
C37 H37 0.9500 .
C38 C39 1.398(3) .
C38 H38 0.9500 .
C39 C40 1.396(3) .
C39 C42 1.501(3) .
C40 C41 1.385(3) .
C40 H40 0.9500 .
C41 H41 0.9500 .
C42 C43 1.388(3) .
C42 C47 1.392(3) .
C43 C44 1.393(4) .
C43 H43 0.9500 .
C44 C45 1.383(4) .
C44 H44 0.9500 .
C45 C46 1.377(4) .
C45 H45 0.9500 .
C46 C47 1.388(3) .
C46 H46 0.9500 .
C47 H47 0.9500 .
C48 C49 1.525(3) .
C48 H48A 0.9900 .
C48 H48B 0.9900 .
C49 C50 1.518(4) .
C49 H49A 0.9900 .
C49 H49B 0.9900 .
C50 C51 1.530(3) .
C50 H50A 0.9900 .
C50 H50B 0.9900 .
C51 H51A 0.9900 .
C51 H51B 0.9900 .
C52 C53 1.520(3) .
C52 H52A 0.9900 .
C52 H52B 0.9900 .
C53 C54 1.387(3) .
C53 C58 1.389(4) .
C54 C55 1.385(3) .
C54 H54 0.9500 .
C55 C56 1.392(4) .
C55 H55 0.9500 .
C56 C57 1.404(3) .
C56 C59 1.481(3) .
C57 C58 1.393(3) .
C57 H57 0.9500 .
C58 H58 0.9500 .
C59 C64 1.398(4) .
C59 C60 1.402(3) .
C60 C61 1.403(3) .
C60 H60 0.9500 .
C61 C62 1.370(5) .
C61 H61 0.9500 .
C62 C63 1.382(4) .
C62 H62 0.9500 .
C63 C64 1.391(4) .
C63 H63 0.9500 .
C64 H64 0.9500 .
C65 C68 1.494(4) .
C66 C67 1.465(6) .
C66 H66A 0.9900 .
C66 H66B 0.9900 .
C67 H67A 0.9800 .
C67 H67B 0.9800 .
C67 H67C 0.9800 .
C68 H68A 0.9800 .
C68 H68B 0.9800 .
C68 H68C 0.9800 .
C69 C70 1.484(6) .
C69 H69A 0.9800 .
C69 H69B 0.9800 .
C69 H69C 0.9800 .
C70 H70A 0.9900 .
C70 H70B 0.9900 .
C71 C72 1.498(4) .
C72 H72A 0.9800 .
C72 H72B 0.9800 .
C72 H72C 0.9800 .
